data_4331021
loop_
_publ_author_name
'Philip A. Smith'
'Carlos Crawford'
'Nuquie Beedoe'
'Zerihun Assefa'
'Richard E. Sykora'

_publ_contact_author_address
;University of South Alabama
Department of Chemistry
Chemistry Building, Room 223
Mobile  AL  36688-0002
;
_publ_contact_author_email rsykora@southalabama.edu
_publ_contact_author_fax 1(251)4607359
_publ_contact_author_name 'Richard E. Sykora'
_publ_contact_author_phone 1(251)4607422
_publ_section_title
;
 Synthesis, Crystal Structures, and Dual Donor Luminescence Sensitization
 in Novel Terbium Tetracyanoplatinates
;
_journal_name_full 'Inorganic Chemistry'
_journal_page_first 12230
_journal_page_last 12241
_journal_paper_doi 10.1021/ic3013975
_journal_volume 51
_journal_year 2012
_chemical_formula_moiety '(C19 H15 N8 O5 Pt Tb), 3.5(H2 O)'
_chemical_formula_sum 'C19 H22 N8 O8.5 Pt Tb'
_chemical_formula_weight 852.46
_chemical_name_systematic
; 
 ? 
;
_space_group_IT_number 60
_symmetry_cell_setting orthorhombic
_symmetry_space_group_name_Hall '-P 2n 2ab'
_symmetry_space_group_name_H-M 'P b c n'
_atom_sites_solution_hydrogens geom
_atom_sites_solution_primary direct
_atom_sites_solution_secondary difmap
_audit_creation_method SHELXL-97
_cell_angle_alpha 90.00
_cell_angle_beta 90.00
_cell_angle_gamma 90.00
_cell_formula_units_Z 8
_cell_length_a 13.3306(2)
_cell_length_b 15.9508(2)
_cell_length_c 24.4272(4)
_cell_measurement_reflns_used 28904
_cell_measurement_temperature 290(2)
_cell_measurement_theta_max 25.6263
_cell_measurement_theta_min 3.0444
_cell_volume 5194.05(13)
_computing_cell_refinement '<i>CrysAlisPro</i> Oxford Diffraction, (2010)'
_computing_data_collection '<i>CrysAlisPro</i> Oxford Diffraction, (2010)'
_computing_data_reduction '<i>CrysAlisPro</i> Oxford Diffraction, (2010)'
_computing_molecular_graphics 'Olex2 (Dolomanov et al., 2008)'
_computing_structure_refinement 'SHELXL (Sheldrick, 2008)'
_computing_structure_solution 'SHELXS (Sheldrick, 2008)'
_diffrn_ambient_temperature 290(2)
_diffrn_detector_area_resol_mean 16.0514
_diffrn_measured_fraction_theta_full 0.998
_diffrn_measured_fraction_theta_max 0.998
_diffrn_measurement_device_type 'Oxford Excalibur, Eos'
_diffrn_measurement_method '\w scans'
_diffrn_radiation_monochromator graphite
_diffrn_radiation_source 'fine-focus sealed tube'
_diffrn_radiation_type MoK\a
_diffrn_radiation_wavelength 0.71073
_diffrn_reflns_av_R_equivalents 0.0273
_diffrn_reflns_av_sigmaI/netI 0.0147
_diffrn_reflns_limit_h_max 16
_diffrn_reflns_limit_h_min -16
_diffrn_reflns_limit_k_max 19
_diffrn_reflns_limit_k_min -19
_diffrn_reflns_limit_l_max 29
_diffrn_reflns_limit_l_min -28
_diffrn_reflns_number 48752
_diffrn_reflns_theta_full 25.68
_diffrn_reflns_theta_max 25.68
_diffrn_reflns_theta_min 3.05
_exptl_absorpt_coefficient_mu 8.142
_exptl_absorpt_correction_T_max 1.000
_exptl_absorpt_correction_T_min 0.31928
_exptl_absorpt_correction_type multi-scan
_exptl_absorpt_process_details CrysAlisPro
_exptl_crystal_colour colorless
_exptl_crystal_density_diffrn 2.180
_exptl_crystal_description prism
_exptl_crystal_F_000 3224
_exptl_crystal_size_max 0.41
_exptl_crystal_size_mid 0.40
_exptl_crystal_size_min 0.36
_refine_diff_density_max 0.850
_refine_diff_density_min -1.235
_refine_diff_density_rms 0.097
_refine_ls_extinction_method none
_refine_ls_goodness_of_fit_ref 1.340
_refine_ls_hydrogen_treatment constr
_refine_ls_matrix_type full
_refine_ls_number_parameters 339
_refine_ls_number_reflns 4932
_refine_ls_number_restraints 0
_refine_ls_restrained_S_all 1.340
_refine_ls_R_factor_all 0.0287
_refine_ls_R_factor_gt 0.0211
_refine_ls_shift/su_max 0.006
_refine_ls_shift/su_mean 0.000
_refine_ls_structure_factor_coef Fsqd
_refine_ls_weighting_details 'calc w=1/[\s^2^(Fo^2^)+(0.0147P)^2^+5.0000P] where P=(Fo^2^+2Fc^2^)/3'
_refine_ls_weighting_scheme calc
_refine_ls_wR_factor_gt 0.0432
_refine_ls_wR_factor_ref 0.0442
_reflns_number_gt 4196
_reflns_number_total 4932
_reflns_threshold_expression >2\s(I)
_cod_data_source_file ic3013975_si_001_3.cif
_cod_data_source_block 1B
_cod_original_formula_sum 'C19 H22 N8 O8.50 Pt Tb'
_cod_database_code 4331021

loop_
_symmetry_equiv_pos_as_xyz
'x, y, z'
'-x+1/2, -y+1/2, z+1/2'
'-x, y, -z+1/2'
'x+1/2, -y+1/2, -z'
'-x, -y, -z'
'x-1/2, y-1/2, -z-1/2'
'x, -y, z-1/2'
'-x-1/2, y-1/2, z'

loop_
_atom_site_label
_atom_site_type_symbol
_atom_site_fract_x
_atom_site_fract_y
_atom_site_fract_z
_atom_site_U_iso_or_equiv
_atom_site_adp_type
_atom_site_occupancy
_atom_site_symmetry_multiplicity
_atom_site_calc_flag
_atom_site_refinement_flags
Tb1 Tb 0.759798(13) 0.444262(11) 0.120252(8) 0.02711(6) Uani 1 1 d .
Pt1 Pt 0.482170(10) 0.687520(8) 0.180445(6) 0.02212(5) Uani 1 1 d .
O1 O 0.7515(2) 0.5575(2) 0.05115(15) 0.0504(9) Uani 1 1 d .
O2 O 0.8111(2) 0.59647(19) 0.12876(16) 0.0511(9) Uani 1 1 d .
O3 O 0.7925(3) 0.6885(2) 0.06433(19) 0.0802(14) Uani 1 1 d .
O4 O 0.8077(2) 0.46919(18) 0.21291(12) 0.0416(8) Uani 1 1 d .
H4A H 0.8288 0.4262 0.2293 0.062 Uiso 1 1 d .
H4B H 0.7627 0.4931 0.2316 0.062 Uiso 1 1 d .
O5 O 0.6457(2) 0.3593(2) 0.17112(15) 0.0567(10) Uani 1 1 d .
H5B H 0.6004 0.3779 0.1926 0.085 Uiso 1 1 d .
H5C H 0.6521 0.3071 0.1767 0.085 Uiso 1 1 d .
O6 O 0.3668(5) 0.3546(6) 0.1694(3) 0.182(3) Uani 1 1 d .
O7 O 0.5000 0.4210(4) 0.2500 0.124(3) Uani 1 2 d S
O8 O 0.4503(14) 0.2040(9) 0.2031(6) 0.399(9) Uani 1 1 d .
O9 O 0.3254(4) 0.2057(3) 0.2835(2) 0.1075(17) Uani 1 1 d .
N1 N 0.6188(3) 0.5354(2) 0.14913(16) 0.0369(9) Uani 1 1 d .
N2 N 0.6500(3) 0.8134(2) 0.14348(15) 0.0347(8) Uani 1 1 d .
N3 N 0.3411(3) 0.8364(3) 0.21224(19) 0.0599(13) Uani 1 1 d .
N4 N 0.3087(3) 0.5670(3) 0.21501(18) 0.0574(12) Uani 1 1 d .
N5 N 0.7848(3) 0.6164(3) 0.0807(2) 0.0502(11) Uani 1 1 d .
N6 N 0.9455(3) 0.4620(2) 0.10296(18) 0.0442(10) Uani 1 1 d .
N7 N 0.8233(3) 0.3876(2) 0.03000(15) 0.0378(9) Uani 1 1 d .
N8 N 0.6269(3) 0.3989(2) 0.05271(15) 0.0386(9) Uani 1 1 d .
C1 C 0.5682(3) 0.5907(2) 0.16090(17) 0.0271(9) Uani 1 1 d .
C2 C 0.5901(3) 0.7666(2) 0.15750(17) 0.0293(9) Uani 1 1 d .
C3 C 0.3943(3) 0.7836(3) 0.19960(19) 0.0358(10) Uani 1 1 d .
C4 C 0.3718(3) 0.6105(3) 0.20161(18) 0.0336(10) Uani 1 1 d .
C5 C 1.0034(4) 0.5013(3) 0.1393(3) 0.0545(14) Uani 1 1 d .
H5A H 0.9725 0.5296 0.1680 0.065 Uiso 1 1 calc R
C6 C 1.1066(4) 0.5020(4) 0.1367(3) 0.0677(18) Uani 1 1 d .
H6 H 1.1449 0.5295 0.1629 0.081 Uiso 1 1 calc R
C7 C 1.1503(4) 0.4609(5) 0.0940(3) 0.088(2) Uani 1 1 d .
H7 H 1.2198 0.4609 0.0906 0.106 Uiso 1 1 calc R
C8 C 1.0931(4) 0.4196(4) 0.0559(3) 0.0728(19) Uani 1 1 d .
H8 H 1.1234 0.3905 0.0273 0.087 Uiso 1 1 calc R
C9 C 0.9899(3) 0.4219(3) 0.0606(2) 0.0499(14) Uani 1 1 d .
C10 C 0.9234(4) 0.3829(3) 0.0204(2) 0.0464(13) Uani 1 1 d .
C11 C 0.9597(5) 0.3443(4) -0.0269(3) 0.0648(17) Uani 1 1 d .
H11 H 1.0284 0.3409 -0.0331 0.078 Uiso 1 1 calc R
C12 C 0.8945(6) 0.3120(4) -0.0636(3) 0.078(2) Uani 1 1 d .
H12 H 0.9186 0.2857 -0.0949 0.094 Uiso 1 1 calc R
C13 C 0.7934(5) 0.3176(3) -0.0551(2) 0.0644(16) Uani 1 1 d .
H13 H 0.7484 0.2959 -0.0805 0.077 Uiso 1 1 calc R
C14 C 0.7593(4) 0.3566(3) -0.0076(2) 0.0441(12) Uani 1 1 d .
C15 C 0.6509(4) 0.3672(3) 0.0038(2) 0.0423(11) Uani 1 1 d .
C16 C 0.5778(4) 0.3474(4) -0.0341(2) 0.0617(15) Uani 1 1 d .
H16 H 0.5961 0.3258 -0.0680 0.074 Uiso 1 1 calc R
C17 C 0.4783(4) 0.3593(4) -0.0219(3) 0.0675(16) Uani 1 1 d .
H17 H 0.4288 0.3463 -0.0474 0.081 Uiso 1 1 calc R
C18 C 0.4543(4) 0.3901(3) 0.0274(2) 0.0553(14) Uani 1 1 d .
H18 H 0.3875 0.3986 0.0369 0.066 Uiso 1 1 calc R
C19 C 0.5299(3) 0.4089(3) 0.0637(2) 0.0503(13) Uani 1 1 d .
H19 H 0.5121 0.4298 0.0979 0.060 Uiso 1 1 calc R

loop_
_atom_site_aniso_label
_atom_site_aniso_U_11
_atom_site_aniso_U_22
_atom_site_aniso_U_33
_atom_site_aniso_U_23
_atom_site_aniso_U_13
_atom_site_aniso_U_12
Tb1 0.02470(10) 0.02709(10) 0.02953(12) 0.00372(9) 0.00265(8) 0.00750(8)
Pt1 0.02202(8) 0.01977(7) 0.02458(9) -0.00036(7) 0.00095(6) -0.00023(6)
O1 0.058(2) 0.0448(19) 0.049(2) 0.0125(18) 0.0111(17) 0.0120(16)
O2 0.0410(19) 0.0386(18) 0.074(3) 0.0071(19) -0.0060(18) 0.0048(15)
O3 0.095(3) 0.0353(19) 0.110(4) 0.031(2) 0.045(3) 0.0119(19)
O4 0.0500(18) 0.0409(17) 0.0338(19) 0.0024(14) -0.0010(15) 0.0192(14)
O5 0.046(2) 0.057(2) 0.066(3) 0.0220(19) 0.0170(17) 0.0056(17)
O6 0.141(6) 0.282(9) 0.124(6) -0.017(6) 0.041(4) 0.007(6)
O7 0.156(7) 0.064(4) 0.151(7) 0.000 0.097(6) 0.000
O8 0.54(3) 0.365(18) 0.287(17) -0.121(13) -0.062(17) -0.067(17)
O9 0.133(4) 0.076(3) 0.113(4) -0.021(3) -0.003(4) -0.009(3)
N1 0.035(2) 0.034(2) 0.042(2) 0.0029(18) 0.0039(17) 0.0094(17)
N2 0.035(2) 0.0304(18) 0.039(2) 0.0017(17) 0.0006(16) -0.0059(17)
N3 0.078(3) 0.044(2) 0.057(3) 0.004(2) 0.021(3) 0.029(2)
N4 0.046(2) 0.068(3) 0.057(3) 0.010(2) -0.003(2) -0.028(2)
N5 0.036(2) 0.040(2) 0.075(3) 0.022(2) 0.026(2) 0.0122(19)
N6 0.031(2) 0.042(2) 0.060(3) 0.014(2) 0.0018(19) 0.0040(17)
N7 0.045(2) 0.036(2) 0.032(2) 0.0101(17) 0.0120(18) 0.0149(17)
N8 0.039(2) 0.040(2) 0.037(2) -0.0031(19) -0.0005(17) 0.0007(17)
C1 0.025(2) 0.028(2) 0.028(2) 0.0037(18) 0.0010(17) -0.0013(17)
C2 0.033(2) 0.027(2) 0.028(2) -0.0025(18) -0.0004(18) 0.0025(19)
C3 0.045(3) 0.031(2) 0.031(3) 0.001(2) 0.005(2) 0.003(2)
C4 0.029(2) 0.038(2) 0.034(3) 0.001(2) -0.0021(19) -0.002(2)
C5 0.036(3) 0.057(3) 0.070(4) 0.017(3) -0.004(3) 0.000(2)
C6 0.038(3) 0.077(4) 0.087(5) 0.036(4) -0.013(3) -0.009(3)
C7 0.030(3) 0.129(6) 0.106(6) 0.059(5) 0.010(4) 0.009(4)
C8 0.038(3) 0.102(5) 0.078(5) 0.036(4) 0.022(3) 0.026(3)
C9 0.038(3) 0.056(3) 0.056(3) 0.031(3) 0.018(2) 0.021(2)
C10 0.052(3) 0.045(3) 0.043(3) 0.019(2) 0.019(2) 0.018(2)
C11 0.068(4) 0.067(4) 0.060(4) 0.006(3) 0.034(3) 0.025(3)
C12 0.111(6) 0.067(4) 0.056(4) -0.002(3) 0.036(4) 0.031(4)
C13 0.092(5) 0.058(3) 0.043(3) -0.007(3) 0.016(3) 0.012(3)
C14 0.064(3) 0.037(2) 0.031(3) 0.006(2) 0.009(2) 0.008(2)
C15 0.058(3) 0.036(2) 0.033(3) 0.008(2) -0.002(2) 0.004(2)
C16 0.076(4) 0.078(4) 0.031(3) -0.002(3) -0.012(3) 0.000(3)
C17 0.067(4) 0.084(4) 0.052(4) 0.006(3) -0.025(3) -0.004(3)
C18 0.045(3) 0.063(3) 0.058(4) 0.000(3) -0.013(3) -0.003(3)
C19 0.035(3) 0.059(3) 0.057(4) -0.014(3) -0.002(2) 0.001(2)

loop_
_atom_type_symbol
_atom_type_description
_atom_type_scat_dispersion_real
_atom_type_scat_dispersion_imag
_atom_type_scat_source
C C 0.0033 0.0016 'International Tables Vol C Tables 4.2.6.8 and 6.1.1.4'
H H 0.0000 0.0000 'International Tables Vol C Tables 4.2.6.8 and 6.1.1.4'
N N 0.0061 0.0033 'International Tables Vol C Tables 4.2.6.8 and 6.1.1.4'
O O 0.0106 0.0060 'International Tables Vol C Tables 4.2.6.8 and 6.1.1.4'
Tb Tb -0.1723 4.1537 'International Tables Vol C Tables 4.2.6.8 and 6.1.1.4'
Pt Pt -1.7033 8.3905 'International Tables Vol C Tables 4.2.6.8 and 6.1.1.4'

loop_
_geom_angle_atom_site_label_1
_geom_angle_atom_site_label_2
_geom_angle_atom_site_label_3
_geom_angle
_geom_angle_site_symmetry_1
_geom_angle_site_symmetry_3
O4 Tb1 O5 76.78(12) . .
O4 Tb1 O1 122.53(11) . .
O5 Tb1 O1 137.84(11) . .
O4 Tb1 N2 78.04(11) . 8_755
O5 Tb1 N2 73.24(11) . 8_755
O1 Tb1 N2 142.51(11) . 8_755
O4 Tb1 N1 80.52(11) . .
O5 Tb1 N1 72.62(11) . .
O1 Tb1 N1 74.48(11) . .
N2 Tb1 N1 142.93(12) 8_755 .
O4 Tb1 N8 148.79(11) . .
O5 Tb1 N8 74.38(12) . .
O1 Tb1 N8 74.45(12) . .
N2 Tb1 N8 104.43(11) 8_755 .
N1 Tb1 N8 79.75(12) . .
O4 Tb1 N6 82.96(12) . .
O5 Tb1 N6 140.81(11) . .
O1 Tb1 N6 81.24(11) . .
N2 Tb1 N6 69.92(11) 8_755 .
N1 Tb1 N6 136.44(12) . .
N8 Tb1 N6 127.56(13) . .
O4 Tb1 N7 142.87(11) . .
O5 Tb1 N7 117.67(12) . .
O1 Tb1 N7 71.39(11) . .
N2 Tb1 N7 74.68(11) 8_755 .
N1 Tb1 N7 135.36(12) . .
N8 Tb1 N7 64.08(12) . .
N6 Tb1 N7 64.31(13) . .
O4 Tb1 O2 71.92(11) . .
O5 Tb1 O2 132.39(12) . .
O1 Tb1 O2 50.81(12) . .
N2 Tb1 O2 131.20(11) 8_755 .
N1 Tb1 O2 67.61(11) . .
N8 Tb1 O2 121.18(11) . .
N6 Tb1 O2 68.99(11) . .
N7 Tb1 O2 108.92(12) . .
O4 Tb1 N5 97.25(13) . .
O5 Tb1 N5 140.94(11) . .
O1 Tb1 N5 25.34(12) . .
N2 Tb1 N5 144.15(11) 8_755 .
N1 Tb1 N5 68.32(11) . .
N8 Tb1 N5 97.62(13) . .
N6 Tb1 N5 74.24(11) . .
N7 Tb1 N5 90.54(12) . .
O2 Tb1 N5 25.49(12) . .
C1 Pt1 C3 179.15(17) . .
C1 Pt1 C4 90.53(16) . .
C3 Pt1 C4 88.78(18) . .
C1 Pt1 C2 90.45(16) . .
C3 Pt1 C2 90.23(17) . .
C4 Pt1 C2 178.19(17) . .
N5 O1 Tb1 97.9(3) . .
N5 O2 Tb1 95.1(3) . .
Tb1 O4 H4A 113.9 . .
Tb1 O4 H4B 113.5 . .
H4A O4 H4B 110.2 . .
Tb1 O5 H5B 125.0 . .
Tb1 O5 H5C 125.3 . .
H5B O5 H5C 108.3 . .
C1 N1 Tb1 165.5(3) . .
C2 N2 Tb1 163.2(3) . 8_765
O3 N5 O1 122.8(5) . .
O3 N5 O2 121.1(5) . .
O1 N5 O2 116.1(4) . .
O3 N5 Tb1 178.2(3) . .
O1 N5 Tb1 56.8(2) . .
O2 N5 Tb1 59.4(2) . .
C5 N6 C9 118.6(4) . .
C5 N6 Tb1 120.5(3) . .
C9 N6 Tb1 120.2(3) . .
C14 N7 C10 118.9(4) . .
C14 N7 Tb1 121.0(3) . .
C10 N7 Tb1 120.0(3) . .
C19 N8 C15 117.2(4) . .
C19 N8 Tb1 121.1(3) . .
C15 N8 Tb1 121.7(3) . .
N1 C1 Pt1 179.0(4) . .
N2 C2 Pt1 177.9(4) . .
N3 C3 Pt1 176.7(4) . .
N4 C4 Pt1 178.3(4) . .
N6 C5 C6 123.4(6) . .
N6 C5 H5A 118.3 . .
C6 C5 H5A 118.3 . .
C7 C6 C5 117.3(6) . .
C7 C6 H6 121.3 . .
C5 C6 H6 121.3 . .
C6 C7 C8 120.9(5) . .
C6 C7 H7 119.6 . .
C8 C7 H7 119.6 . .
C7 C8 C9 118.9(6) . .
C7 C8 H8 120.5 . .
C9 C8 H8 120.5 . .
N6 C9 C8 120.9(6) . .
N6 C9 C10 116.7(4) . .
C8 C9 C10 122.4(5) . .
N7 C10 C11 120.6(5) . .
N7 C10 C9 117.1(4) . .
C11 C10 C9 122.3(5) . .
C12 C11 C10 119.6(6) . .
C12 C11 H11 120.2 . .
C10 C11 H11 120.2 . .
C11 C12 C13 120.5(6) . .
C11 C12 H12 119.7 . .
C13 C12 H12 119.7 . .
C12 C13 C14 118.6(6) . .
C12 C13 H13 120.7 . .
C14 C13 H13 120.7 . .
N7 C14 C13 121.7(5) . .
N7 C14 C15 116.5(4) . .
C13 C14 C15 121.8(5) . .
N8 C15 C16 121.2(5) . .
N8 C15 C14 116.4(4) . .
C16 C15 C14 122.4(5) . .
C17 C16 C15 120.4(5) . .
C17 C16 H16 119.8 . .
C15 C16 H16 119.8 . .
C18 C17 C16 118.4(5) . .
C18 C17 H17 120.8 . .
C16 C17 H17 120.8 . .
C17 C18 C19 119.0(5) . .
C17 C18 H18 120.5 . .
C19 C18 H18 120.5 . .
N8 C19 C18 123.8(5) . .
N8 C19 H19 118.1 . .
C18 C19 H19 118.1 . .

loop_
_geom_bond_atom_site_label_1
_geom_bond_atom_site_label_2
_geom_bond_distance
_geom_bond_site_symmetry_2
Tb1 O4 2.385(3) .
Tb1 O5 2.386(3) .
Tb1 O1 2.474(3) .
Tb1 N2 2.474(3) 8_755
Tb1 N1 2.479(3) .
Tb1 N8 2.526(4) .
Tb1 N6 2.527(4) .
Tb1 N7 2.528(4) .
Tb1 O2 2.531(3) .
Tb1 N5 2.929(4) .
Pt1 C1 1.982(4) .
Pt1 C3 1.985(4) .
Pt1 C4 1.986(4) .
Pt1 C2 1.994(4) .
O1 N5 1.265(5) .
O2 N5 1.266(5) .
O3 N5 1.222(5) .
O4 H4A 0.8417 .
O4 H4B 0.8457 .
O5 H5B 0.8523 .
O5 H5C 0.8484 .
N1 C1 1.146(5) .
N2 C2 1.146(5) .
N2 Tb1 2.474(3) 8_765
N3 C3 1.144(5) .
N4 C4 1.137(5) .
N6 C5 1.333(6) .
N6 C9 1.353(6) .
N7 C14 1.348(6) .
N7 C10 1.357(5) .
N8 C19 1.331(5) .
N8 C15 1.336(6) .
C5 C6 1.377(7) .
C5 H5A 0.9300 .
C6 C7 1.362(9) .
C6 H6 0.9300 .
C7 C8 1.371(9) .
C7 H7 0.9300 .
C8 C9 1.381(7) .
C8 H8 0.9300 .
C9 C10 1.464(7) .
C10 C11 1.395(7) .
C11 C12 1.351(9) .
C11 H11 0.9300 .
C12 C13 1.366(9) .
C12 H12 0.9300 .
C13 C14 1.392(7) .
C13 H13 0.9300 .
C14 C15 1.482(7) .
C15 C16 1.380(7) .
C16 C17 1.372(8) .
C16 H16 0.9300 .
C17 C18 1.340(8) .
C17 H17 0.9300 .
C18 C19 1.376(7) .
C18 H18 0.9300 .
C19 H19 0.9300 .
